data_7055267
loop_
_publ_author_name
'Chou, Chang-Chuan'
'Yang, Chia-Chi'
'Chang, Hao-Ching'
'Lee, Way-Zen'
'Kuo, Ting-Shen'

_publ_section_title
;
 Weaving an infinite 3-D supramolecular network via
 AuI&#x22EF;AuIIIaurophilicity and C--H&#x22EF;Cl hydrogen bonding
;
_journal_issue 3
_journal_name_full 'New J. Chem.'
_journal_page_first 1944
_journal_paper_doi 10.1039/C5NJ02860D
_journal_volume 40
_journal_year 2016
_chemical_formula_moiety 'C6 H10 Au Cl N2'
_chemical_formula_sum 'C6 H10 Au Cl N2'
_chemical_formula_weight 342.58
_chemical_name_systematic
;
 ?
;
_space_group_IT_number 61
_symmetry_cell_setting orthorhombic
_symmetry_space_group_name_Hall '-P 2ac 2ab'
_symmetry_space_group_name_H-M 'P b c a'
_atom_sites_solution_hydrogens geom
_atom_sites_solution_primary direct
_atom_sites_solution_secondary difmap
_audit_creation_method SHELXL-97
_audit_update_record
;
2015-12-17 deposited with the CCDC.
2016-01-06 downloaded from the CCDC.
;
_cell_angle_alpha 90.00
_cell_angle_beta 90.00
_cell_angle_gamma 90.00
_cell_formula_units_Z 8
_cell_length_a 7.3641(7)
_cell_length_b 13.8244(19)
_cell_length_c 16.9502(19)
_cell_measurement_reflns_used 1867
_cell_measurement_temperature 200(2)
_cell_measurement_theta_max 24.64
_cell_measurement_theta_min 2.41
_cell_volume 1725.6(3)
_computing_cell_refinement 'Bruker SAINT'
_computing_data_collection 'Bruker APEX2'
_computing_data_reduction 'Bruker SAINT'
_computing_molecular_graphics 'Ortep-3 for Windows (Farrugia, 1997)'
_computing_publication_material 'WinGX publication routines (Farrugia, 1999)'
_computing_structure_refinement 'SHELXL-97 (Sheldrick, 1997)'
_computing_structure_solution 'SHELXS-86 (Sheldrick, 1986)'
_diffrn_ambient_temperature 200(2)
_diffrn_measured_fraction_theta_full 0.991
_diffrn_measured_fraction_theta_max 0.991
_diffrn_measurement_device_type 'Bruker APEX2'
_diffrn_radiation_monochromator graphite
_diffrn_radiation_source 'fine-focus sealed tube'
_diffrn_radiation_type MoK\a
_diffrn_radiation_wavelength 0.71073
_diffrn_reflns_av_R_equivalents 0.0585
_diffrn_reflns_limit_h_max 7
_diffrn_reflns_limit_h_min -8
_diffrn_reflns_limit_k_max 16
_diffrn_reflns_limit_k_min -14
_diffrn_reflns_limit_l_max 20
_diffrn_reflns_limit_l_min -15
_diffrn_reflns_number 8170
_diffrn_reflns_theta_full 25.00
_diffrn_reflns_theta_max 25.00
_diffrn_reflns_theta_min 2.95
_exptl_absorpt_coefficient_mu 17.289
_exptl_absorpt_correction_T_max 0.7237
_exptl_absorpt_correction_T_min 0.0385
_exptl_absorpt_correction_type multi-scan
_exptl_crystal_colour colorless
_exptl_crystal_density_diffrn 2.637
_exptl_crystal_density_method 'not measured'
_exptl_crystal_description prism
_exptl_crystal_F_000 1248
_exptl_crystal_size_max 0.54
_exptl_crystal_size_mid 0.06
_exptl_crystal_size_min 0.02
_refine_diff_density_max 0.830
_refine_diff_density_min -0.810
_refine_diff_density_rms 0.214
_refine_ls_extinction_method none
_refine_ls_goodness_of_fit_ref 1.021
_refine_ls_hydrogen_treatment constr
_refine_ls_matrix_type full
_refine_ls_number_parameters 91
_refine_ls_number_reflns 1510
_refine_ls_number_restraints 0
_refine_ls_restrained_S_all 1.021
_refine_ls_R_factor_all 0.0634
_refine_ls_R_factor_gt 0.0357
_refine_ls_shift/su_max 0.000
_refine_ls_shift/su_mean 0.000
_refine_ls_structure_factor_coef Fsqd
_refine_ls_weighting_details 'calc w=1/[\s^2^(Fo^2^)+(0.0265P)^2^+1.3696P] where P=(Fo^2^+2Fc^2^)/3'
_refine_ls_weighting_scheme calc
_refine_ls_wR_factor_gt 0.0629
_refine_ls_wR_factor_ref 0.0709
_reflns_number_gt 1074
_reflns_number_total 1510
_reflns_threshold_expression >2sigma(I)
_cod_data_source_file c5nj02860d2.cif
_cod_data_source_block a15774
_cod_depositor_comments 'Adding full bibliography for 7055267--7055271.cif.'
_cod_database_code 7055267
_diffrn_reflns_av_unetl/neti 0.0577

loop_
_symmetry_equiv_pos_as_xyz
'x, y, z'
'-x+1/2, -y, z+1/2'
'-x, y+1/2, -z+1/2'
'x+1/2, -y+1/2, -z'
'-x, -y, -z'
'x-1/2, y, -z-1/2'
'x, -y-1/2, z-1/2'
'-x-1/2, y-1/2, z'

loop_
_atom_site_label
_atom_site_type_symbol
_atom_site_fract_x
_atom_site_fract_y
_atom_site_fract_z
_atom_site_U_iso_or_equiv
_atom_site_adp_type
_atom_site_occupancy
_atom_site_symmetry_multiplicity
_atom_site_calc_flag
_atom_site_refinement_flags
C1 C 0.0741(12) 0.8553(6) 0.2621(5) 0.037(3) Uani 1 1 d .
H1A H 0.1060 0.8191 0.3099 0.055 Uiso 1 1 calc R
H1B H -0.0515 0.8783 0.2662 0.055 Uiso 1 1 calc R
H1C H 0.1558 0.9109 0.2565 0.055 Uiso 1 1 calc R
C2 C 0.0924(10) 0.7903(7) 0.1910(5) 0.025(2) Uani 1 1 d .
C3 C 0.0622(10) 0.8109(7) 0.1118(6) 0.033(2) Uani 1 1 d .
H3 H 0.0261 0.8712 0.0901 0.040 Uiso 1 1 calc R
C4 C 0.0956(12) 0.7259(7) 0.0710(6) 0.030(2) Uani 1 1 d .
C5 C 0.0779(13) 0.7046(7) -0.0151(5) 0.044(3) Uani 1 1 d .
H5A H 0.1111 0.6370 -0.0250 0.066 Uiso 1 1 calc R
H5B H 0.1589 0.7473 -0.0450 0.066 Uiso 1 1 calc R
H5C H -0.0479 0.7155 -0.0318 0.066 Uiso 1 1 calc R
C6 C 0.1955(11) 0.5573(6) 0.1119(5) 0.030(2) Uani 1 1 d .
H6A H 0.2267 0.5272 0.1625 0.044 Uiso 1 1 calc R
H6B H 0.3002 0.5539 0.0763 0.044 Uiso 1 1 calc R
H6C H 0.0926 0.5230 0.0883 0.044 Uiso 1 1 calc R
N1 N 0.1439(8) 0.6980(6) 0.1994(4) 0.0267(19) Uani 1 1 d .
N2 N 0.1456(8) 0.6598(6) 0.1250(5) 0.0252(18) Uani 1 1 d .
Cl1 Cl 0.2115(3) 0.54060(19) 0.41370(14) 0.0398(7) Uani 1 1 d .
Au1 Au 0.18067(4) 0.62184(3) 0.29923(2) 0.02836(16) Uani 1 1 d .

loop_
_atom_site_aniso_label
_atom_site_aniso_U_11
_atom_site_aniso_U_22
_atom_site_aniso_U_33
_atom_site_aniso_U_23
_atom_site_aniso_U_13
_atom_site_aniso_U_12
C1 0.048(6) 0.026(7) 0.037(6) -0.011(5) -0.003(5) -0.003(5)
C2 0.015(4) 0.028(6) 0.031(6) -0.002(5) -0.002(4) -0.006(4)
C3 0.030(5) 0.027(7) 0.042(7) 0.007(6) 0.000(5) -0.004(4)
C4 0.038(5) 0.025(7) 0.028(7) 0.003(5) -0.002(5) -0.006(5)
C5 0.067(7) 0.043(7) 0.021(6) 0.004(5) -0.002(5) -0.006(6)
C6 0.040(5) 0.013(6) 0.036(6) -0.008(5) -0.005(5) 0.005(4)
N1 0.026(4) 0.023(5) 0.032(5) 0.000(4) 0.001(4) 0.003(3)
N2 0.031(4) 0.021(5) 0.024(5) -0.006(4) 0.001(4) -0.002(3)
Cl1 0.0529(13) 0.0327(17) 0.0337(15) 0.0060(13) -0.0059(13) -0.0033(12)
Au1 0.0307(2) 0.0258(3) 0.0286(3) 0.0005(2) -0.00257(17) -0.00060(18)

loop_
_atom_type_symbol
_atom_type_description
_atom_type_scat_dispersion_real
_atom_type_scat_dispersion_imag
_atom_type_scat_source
C C 0.0033 0.0016 'International Tables Vol C Tables 4.2.6.8 and 6.1.1.4'
H H 0.0000 0.0000 'International Tables Vol C Tables 4.2.6.8 and 6.1.1.4'
N N 0.0061 0.0033 'International Tables Vol C Tables 4.2.6.8 and 6.1.1.4'
Cl Cl 0.1484 0.1585 'International Tables Vol C Tables 4.2.6.8 and 6.1.1.4'
Au Au -2.0133 8.8022 'International Tables Vol C Tables 4.2.6.8 and 6.1.1.4'

loop_
_geom_angle_atom_site_label_1
_geom_angle_atom_site_label_2
_geom_angle_atom_site_label_3
_geom_angle
C2 C1 H1A 109.5
C2 C1 H1B 109.5
H1A C1 H1B 109.5
C2 C1 H1C 109.5
H1A C1 H1C 109.5
H1B C1 H1C 109.5
N1 C2 C3 110.1(8)
N1 C2 C1 120.5(8)
C3 C2 C1 129.4(9)
C4 C3 C2 106.2(9)
C4 C3 H3 126.9
C2 C3 H3 126.9
N2 C4 C3 106.6(8)
N2 C4 C5 123.7(9)
C3 C4 C5 129.7(9)
C4 C5 H5A 109.5
C4 C5 H5B 109.5
H5A C5 H5B 109.5
C4 C5 H5C 109.5
H5A C5 H5C 109.5
H5B C5 H5C 109.5
N2 C6 H6A 109.5
N2 C6 H6B 109.5
H6A C6 H6B 109.5
N2 C6 H6C 109.5
H6A C6 H6C 109.5
H6B C6 H6C 109.5
C2 N1 N2 105.8(7)
C2 N1 Au1 128.8(6)
N2 N1 Au1 124.9(6)
C4 N2 N1 111.3(8)
C4 N2 C6 128.0(8)
N1 N2 C6 120.7(7)
N1 Au1 Cl1 177.3(2)

loop_
_geom_bond_atom_site_label_1
_geom_bond_atom_site_label_2
_geom_bond_distance
C1 C2 1.510(11)
C1 H1A 0.9800
C1 H1B 0.9800
C1 H1C 0.9800
C2 N1 1.339(11)
C2 C3 1.390(11)
C3 C4 1.386(11)
C3 H3 0.9500
C4 N2 1.344(11)
C4 C5 1.495(11)
C5 H5A 0.9800
C5 H5B 0.9800
C5 H5C 0.9800
C6 N2 1.481(11)
C6 H6A 0.9800
C6 H6B 0.9800
C6 H6C 0.9800
N1 N2 1.367(9)
N1 Au1 2.011(7)
Cl1 Au1 2.253(2)
